data_4023531
loop_
_publ_author_name
'Gerald Schwab'
'Daniel Stern'
'Dietmar Stalke'

_publ_contact_author 'Prof. Dr. Dietmar Stalke'
_publ_contact_author_email dstalke@chemie.uni-goettingen.de
_publ_section_title
;
 Structural and Variable-Temperature NMR Studies of
 9-Diisopropylphosphanylanthracenes and
 9,10-Bis(diisopropylphosphanyl)anthracenes
 and Their Oxidation Products
;
_journal_name_full 'Journal of Organic Chemistry'
_journal_page_first 5242
_journal_page_last 5247
_journal_paper_doi 10.1021/jo800294e
_journal_volume 73
_journal_year 2008
_chemical_formula_sum 'C20 H23 P S'
_chemical_formula_weight 326.41
_chemical_name_common SiPr2P(C14H9)
_chemical_name_systematic 9-Diisopropylthiophosphorylanthracene
_space_group_IT_number 61
_symmetry_cell_setting orthorhombic
_symmetry_space_group_name_Hall '-P 2ac 2ab'
_symmetry_space_group_name_H-M 'P b c a'
_atom_sites_solution_hydrogens geom
_atom_sites_solution_primary direct
_atom_sites_solution_secondary difmap
_audit_creation_method SHELXL-97
_cell_angle_alpha 90.00
_cell_angle_beta 90.00
_cell_angle_gamma 90.00
_cell_formula_units_Z 8
_cell_length_a 10.9182(8)
_cell_length_b 14.5439(11)
_cell_length_c 21.0612(16)
_cell_measurement_reflns_used 25944
_cell_measurement_temperature 100(2)
_cell_measurement_theta_max 28.20
_cell_measurement_theta_min 2.69
_cell_volume 3344.4(4)
_computing_cell_refinement 'SAINT V7.23A'
_computing_data_collection 'APEX2 v2.1-4'
_computing_data_reduction 'SAINT V7.23A'
_computing_molecular_graphics 'XP in SHELXTL ver. 6.12'
_computing_publication_material 'XP in SHELXTL ver. 6.12'
_computing_structure_refinement 'SHELXL in SHELXTL ver. 6.12'
_computing_structure_solution 'SHELXS in SHELXTL ver. 6.12'
_diffrn_ambient_temperature 100(2)
_diffrn_measured_fraction_theta_full 0.999
_diffrn_measured_fraction_theta_max 0.999
_diffrn_radiation_monochromator graphite
_diffrn_radiation_source 'fine-focus sealed tube'
_diffrn_radiation_type MoK\a
_diffrn_radiation_wavelength 0.71073
_diffrn_reflns_av_R_equivalents 0.0296
_diffrn_reflns_av_sigmaI/netI 0.0107
_diffrn_reflns_limit_h_max 13
_diffrn_reflns_limit_h_min 0
_diffrn_reflns_limit_k_max 18
_diffrn_reflns_limit_k_min 0
_diffrn_reflns_limit_l_max 26
_diffrn_reflns_limit_l_min 0
_diffrn_reflns_number 66234
_diffrn_reflns_theta_full 26.37
_diffrn_reflns_theta_max 26.37
_diffrn_reflns_theta_min 2.69
_exptl_absorpt_coefficient_mu 0.284
_exptl_absorpt_correction_T_max 0.99
_exptl_absorpt_correction_T_min 0.88
_exptl_absorpt_correction_type empirical
_exptl_absorpt_process_details 'SADABS V2.10'
_exptl_crystal_colour yellow
_exptl_crystal_density_diffrn 1.297
_exptl_crystal_density_method 'not measured'
_exptl_crystal_description block
_exptl_crystal_F_000 1392
_exptl_crystal_size_max 0.2
_exptl_crystal_size_mid 0.2
_exptl_crystal_size_min 0.2
_refine_diff_density_max 0.367
_refine_diff_density_min -0.263
_refine_diff_density_rms 0.053
_refine_ls_extinction_method none
_refine_ls_goodness_of_fit_ref 1.061
_refine_ls_hydrogen_treatment mixed
_refine_ls_matrix_type full
_refine_ls_number_parameters 203
_refine_ls_number_reflns 3414
_refine_ls_number_restraints 0
_refine_ls_restrained_S_all 1.061
_refine_ls_R_factor_all 0.0315
_refine_ls_R_factor_gt 0.0298
_refine_ls_shift/su_max 0.001
_refine_ls_shift/su_mean 0.000
_refine_ls_structure_factor_coef Fsqd
_refine_ls_weighting_details 'calc w=1/[\s^2^(Fo^2^)+(0.0425P)^2^+2.0022P] where P=(Fo^2^+2Fc^2^)/3'
_refine_ls_weighting_scheme calc
_refine_ls_wR_factor_gt 0.0796
_refine_ls_wR_factor_ref 0.0809
_reflns_number_gt 3239
_reflns_number_total 3414
_reflns_threshold_expression >2sigma(I)
_cod_data_source_file jo800294e-File002.cif
_cod_data_source_block 1c
_cod_database_code 4023531

loop_
_symmetry_equiv_pos_as_xyz
'x, y, z'
'-x+1/2, -y, z+1/2'
'-x, y+1/2, -z+1/2'
'x+1/2, -y+1/2, -z'
'-x, -y, -z'
'x-1/2, y, -z-1/2'
'x, -y-1/2, z-1/2'
'-x-1/2, y-1/2, z'

loop_
_atom_site_label
_atom_site_type_symbol
_atom_site_fract_x
_atom_site_fract_y
_atom_site_fract_z
_atom_site_U_iso_or_equiv
_atom_site_adp_type
_atom_site_occupancy
_atom_site_symmetry_multiplicity
_atom_site_calc_flag
_atom_site_refinement_flags
_atom_site_disorder_assembly
_atom_site_disorder_group
C1 C 0.09794(12) 0.31454(9) 0.35125(6) 0.0137(2) Uani 1 1 d . . .
C2 C 0.19688(12) 0.26454(8) 0.32367(6) 0.0145(3) Uani 1 1 d . . .
C3 C 0.29315(12) 0.22094(9) 0.35884(6) 0.0162(3) Uani 1 1 d . . .
H3A H 0.2961 0.2288 0.4036 0.019 Uiso 1 1 calc R . .
C4 C 0.38073(12) 0.16844(9) 0.33010(7) 0.0183(3) Uani 1 1 d . . .
H4A H 0.4414 0.1391 0.3553 0.022 Uiso 1 1 calc R . .
C5 C 0.38259(13) 0.15695(10) 0.26310(7) 0.0202(3) Uani 1 1 d . . .
H5A H 0.4408 0.1174 0.2437 0.024 Uiso 1 1 calc R . .
C6 C 0.29992(13) 0.20334(9) 0.22724(6) 0.0186(3) Uani 1 1 d . . .
H6A H 0.3041 0.1988 0.1823 0.022 Uiso 1 1 calc R . .
C7 C 0.20671(12) 0.25883(9) 0.25542(6) 0.0156(3) Uani 1 1 d . . .
C8 C 0.12551(13) 0.30767(9) 0.21760(6) 0.0177(3) Uani 1 1 d . . .
H8A H 0.1303 0.3015 0.1728 0.021 Uiso 1 1 calc R . .
C9 C 0.03733(12) 0.36541(9) 0.24351(6) 0.0164(3) Uani 1 1 d . . .
C10 C -0.04069(13) 0.41849(9) 0.20290(6) 0.0194(3) Uani 1 1 d . . .
H10A H -0.0331 0.4125 0.1582 0.023 Uiso 1 1 calc R . .
C11 C -0.12518(13) 0.47712(9) 0.22711(7) 0.0212(3) Uani 1 1 d . . .
H11A H -0.1777 0.5108 0.1997 0.025 Uiso 1 1 calc R . .
C12 C -0.13411(13) 0.48753(9) 0.29382(6) 0.0203(3) Uani 1 1 d . . .
H12A H -0.1909 0.5305 0.3108 0.024 Uiso 1 1 calc R . .
C13 C -0.06309(12) 0.43726(9) 0.33418(6) 0.0181(3) Uani 1 1 d . . .
H13A H -0.0712 0.4465 0.3786 0.022 Uiso 1 1 calc R . .
C14 C 0.02344(12) 0.37098(8) 0.31150(6) 0.0148(3) Uani 1 1 d . . .
C15 C 0.18311(12) 0.36257(9) 0.48054(6) 0.0158(3) Uani 1 1 d . . .
H15A H 0.2563 0.3217 0.4848 0.019 Uiso 1 1 calc R . .
C16 C 0.22220(14) 0.44857(10) 0.44373(7) 0.0229(3) Uani 1 1 d . . .
H16A H 0.2850 0.4817 0.4679 0.034 Uiso 1 1 calc R . .
H16B H 0.1511 0.4886 0.4374 0.034 Uiso 1 1 calc R . .
H16C H 0.2556 0.4304 0.4024 0.034 Uiso 1 1 calc R . .
C17 C 0.14114(14) 0.38912(10) 0.54739(6) 0.0226(3) Uani 1 1 d . . .
H17A H 0.2058 0.4246 0.5684 0.034 Uiso 1 1 calc R . .
H17B H 0.1241 0.3333 0.5719 0.034 Uiso 1 1 calc R . .
H17C H 0.0666 0.4265 0.5446 0.034 Uiso 1 1 calc R . .
C18 C 0.08314(12) 0.17393(9) 0.45359(6) 0.0152(3) Uani 1 1 d . . .
H18A H 0.1690 0.1563 0.4425 0.018 Uiso 1 1 calc R . .
C19 C 0.06243(13) 0.15354(10) 0.52408(6) 0.0195(3) Uani 1 1 d . . .
H19A H 0.0678 0.0871 0.5313 0.029 Uiso 1 1 calc R . .
H19B H -0.0189 0.1755 0.5367 0.029 Uiso 1 1 calc R . .
H19C H 0.1251 0.1849 0.5494 0.029 Uiso 1 1 calc R . .
C20 C -0.00415(14) 0.11830(9) 0.41193(7) 0.0229(3) Uani 1 1 d . . .
H20A H 0.0063 0.0526 0.4209 0.034 Uiso 1 1 calc R . .
H20B H 0.0140 0.1302 0.3671 0.034 Uiso 1 1 calc R . .
H20C H -0.0888 0.1364 0.4211 0.034 Uiso 1 1 calc R . .
P1 P 0.06329(3) 0.29822(2) 0.436719(14) 0.01261(10) Uani 1 1 d . . .
S1 S -0.10399(3) 0.33078(2) 0.464184(16) 0.01878(10) Uani 1 1 d . . .

loop_
_atom_site_aniso_label
_atom_site_aniso_U_11
_atom_site_aniso_U_22
_atom_site_aniso_U_33
_atom_site_aniso_U_23
_atom_site_aniso_U_13
_atom_site_aniso_U_12
C1 0.0155(6) 0.0130(6) 0.0125(6) 0.0002(5) 0.0001(5) -0.0019(5)
C2 0.0159(6) 0.0126(6) 0.0151(6) 0.0001(5) 0.0011(5) -0.0033(5)
C3 0.0163(6) 0.0167(6) 0.0156(6) 0.0008(5) 0.0009(5) -0.0025(5)
C4 0.0150(6) 0.0190(7) 0.0210(6) 0.0014(5) 0.0003(5) -0.0003(5)
C5 0.0174(7) 0.0200(6) 0.0231(7) -0.0035(5) 0.0048(5) -0.0001(5)
C6 0.0194(7) 0.0202(7) 0.0163(6) -0.0032(5) 0.0035(5) -0.0038(5)
C7 0.0170(6) 0.0143(6) 0.0157(6) -0.0011(5) 0.0015(5) -0.0042(5)
C8 0.0213(7) 0.0187(6) 0.0130(6) -0.0002(5) -0.0003(5) -0.0041(5)
C9 0.0192(6) 0.0140(6) 0.0159(6) 0.0005(5) -0.0015(5) -0.0035(5)
C10 0.0244(7) 0.0192(6) 0.0147(6) 0.0012(5) -0.0034(5) -0.0028(5)
C11 0.0233(7) 0.0184(6) 0.0220(7) 0.0040(5) -0.0069(5) 0.0008(5)
C12 0.0226(7) 0.0165(6) 0.0220(6) 0.0007(5) -0.0009(5) 0.0035(5)
C13 0.0219(7) 0.0154(6) 0.0171(6) -0.0001(5) -0.0008(5) 0.0007(5)
C14 0.0162(6) 0.0129(6) 0.0153(6) 0.0003(5) -0.0010(5) -0.0029(5)
C15 0.0155(6) 0.0167(6) 0.0150(6) -0.0020(5) 0.0001(5) 0.0005(5)
C16 0.0259(7) 0.0203(7) 0.0224(7) -0.0018(5) 0.0004(6) -0.0080(6)
C17 0.0252(7) 0.0251(7) 0.0175(6) -0.0053(5) 0.0006(5) -0.0003(6)
C18 0.0159(6) 0.0132(6) 0.0165(6) 0.0025(5) 0.0017(5) 0.0011(5)
C19 0.0216(7) 0.0190(6) 0.0180(6) 0.0052(5) 0.0019(5) 0.0009(5)
C20 0.0300(8) 0.0161(6) 0.0226(7) 0.0001(5) -0.0027(6) -0.0038(6)
P1 0.01273(17) 0.01243(17) 0.01267(17) 0.00088(11) 0.00104(11) 0.00079(12)
S1 0.01431(17) 0.01977(18) 0.02225(18) 0.00375(12) 0.00460(12) 0.00327(12)

loop_
_atom_type_symbol
_atom_type_description
_atom_type_scat_dispersion_real
_atom_type_scat_dispersion_imag
_atom_type_scat_source
C C 0.0033 0.0016 'International Tables Vol C Tables 4.2.6.8 and 6.1.1.4'
H H 0.0000 0.0000 'International Tables Vol C Tables 4.2.6.8 and 6.1.1.4'
P P 0.1023 0.0942 'International Tables Vol C Tables 4.2.6.8 and 6.1.1.4'
S S 0.1246 0.1234 'International Tables Vol C Tables 4.2.6.8 and 6.1.1.4'

loop_
_geom_angle_atom_site_label_1
_geom_angle_atom_site_label_2
_geom_angle_atom_site_label_3
_geom_angle
_geom_angle_site_symmetry_1
_geom_angle_site_symmetry_3
_geom_angle_publ_flag
C2 C1 C14 119.09(11) . . ?
C2 C1 P1 118.99(9) . . ?
C14 C1 P1 121.79(9) . . ?
C1 C2 C3 124.79(11) . . ?
C1 C2 C7 119.42(11) . . ?
C3 C2 C7 115.75(11) . . ?
C4 C3 C2 122.13(12) . . ?
C3 C4 C5 121.07(12) . . ?
C6 C5 C4 118.99(12) . . ?
C5 C6 C7 121.60(12) . . ?
C8 C7 C6 120.41(12) . . ?
C8 C7 C2 119.64(12) . . ?
C6 C7 C2 119.95(12) . . ?
C7 C8 C9 121.79(12) . . ?
C8 C9 C10 120.21(12) . . ?
C8 C9 C14 119.79(12) . . ?
C10 C9 C14 119.99(12) . . ?
C11 C10 C9 121.25(12) . . ?
C10 C11 C12 119.15(12) . . ?
C13 C12 C11 121.47(13) . . ?
C12 C13 C14 121.90(12) . . ?
C1 C14 C13 124.59(11) . . ?
C1 C14 C9 119.35(11) . . ?
C13 C14 C9 116.01(11) . . ?
C17 C15 C16 110.07(11) . . ?
C17 C15 P1 111.96(9) . . ?
C16 C15 P1 110.89(9) . . ?
C20 C18 C19 111.24(11) . . ?
C20 C18 P1 109.46(9) . . ?
C19 C18 P1 110.93(9) . . ?
C15 P1 C1 105.94(6) . . ?
C15 P1 C18 108.30(6) . . ?
C1 P1 C18 106.66(6) . . ?
C15 P1 S1 112.70(4) . . ?
C1 P1 S1 116.27(4) . . ?
C18 P1 S1 106.61(4) . . ?

loop_
_geom_bond_atom_site_label_1
_geom_bond_atom_site_label_2
_geom_bond_distance
_geom_bond_site_symmetry_2
_geom_bond_publ_flag
C1 C2 1.4259(18) . ?
C1 C14 1.4270(17) . ?
C1 P1 1.8547(13) . ?
C2 C3 1.4337(18) . ?
C2 C7 1.4438(17) . ?
C3 C4 1.3651(19) . ?
C4 C5 1.4212(19) . ?
C5 C6 1.357(2) . ?
C6 C7 1.4279(18) . ?
C7 C8 1.3875(19) . ?
C8 C9 1.3891(19) . ?
C9 C10 1.4329(18) . ?
C9 C14 1.4422(17) . ?
C10 C11 1.356(2) . ?
C11 C12 1.4165(19) . ?
C12 C13 1.3631(19) . ?
C13 C14 1.4318(18) . ?
C15 C17 1.5301(18) . ?
C15 C16 1.5322(18) . ?
C15 P1 1.8546(13) . ?
C18 C20 1.5273(18) . ?
C18 C19 1.5307(17) . ?
C18 P1 1.8551(13) . ?
P1 S1 1.9734(5) . ?

loop_
_geom_torsion_atom_site_label_1
_geom_torsion_atom_site_label_2
_geom_torsion_atom_site_label_3
_geom_torsion_atom_site_label_4
_geom_torsion
_geom_torsion_site_symmetry_1
_geom_torsion_site_symmetry_2
_geom_torsion_site_symmetry_3
_geom_torsion_site_symmetry_4
_geom_torsion_publ_flag
C14 C1 C2 C3 166.56(12) . . . . ?
P1 C1 C2 C3 -17.53(17) . . . . ?
C14 C1 C2 C7 -10.89(18) . . . . ?
P1 C1 C2 C7 165.02(9) . . . . ?
C1 C2 C3 C4 175.22(12) . . . . ?
C7 C2 C3 C4 -7.25(18) . . . . ?
C2 C3 C4 C5 2.0(2) . . . . ?
C3 C4 C5 C6 3.8(2) . . . . ?
C4 C5 C6 C7 -3.9(2) . . . . ?
C5 C6 C7 C8 178.13(13) . . . . ?
C5 C6 C7 C2 -1.67(19) . . . . ?
C1 C2 C7 C8 4.89(18) . . . . ?
C3 C2 C7 C8 -172.78(12) . . . . ?
C1 C2 C7 C6 -175.32(12) . . . . ?
C3 C2 C7 C6 7.01(17) . . . . ?
C6 C7 C8 C9 -177.10(12) . . . . ?
C2 C7 C8 C9 2.69(19) . . . . ?
C7 C8 C9 C10 176.69(12) . . . . ?
C7 C8 C9 C14 -4.08(19) . . . . ?
C8 C9 C10 C11 -178.23(13) . . . . ?
C14 C9 C10 C11 2.5(2) . . . . ?
C9 C10 C11 C12 1.5(2) . . . . ?
C10 C11 C12 C13 -2.6(2) . . . . ?
C11 C12 C13 C14 -0.5(2) . . . . ?
C2 C1 C14 C13 -167.80(12) . . . . ?
P1 C1 C14 C13 16.41(18) . . . . ?
C2 C1 C14 C9 9.52(18) . . . . ?
P1 C1 C14 C9 -166.27(9) . . . . ?
C12 C13 C14 C1 -178.23(13) . . . . ?
C12 C13 C14 C9 4.37(19) . . . . ?
C8 C9 C14 C1 -2.12(18) . . . . ?
C10 C9 C14 C1 177.12(11) . . . . ?
C8 C9 C14 C13 175.42(12) . . . . ?
C10 C9 C14 C13 -5.34(18) . . . . ?
C17 C15 P1 C1 156.72(9) . . . . ?
C16 C15 P1 C1 33.36(11) . . . . ?
C17 C15 P1 C18 -89.17(10) . . . . ?
C16 C15 P1 C18 147.47(9) . . . . ?
C17 C15 P1 S1 28.53(10) . . . . ?
C16 C15 P1 S1 -94.84(9) . . . . ?
C2 C1 P1 C15 75.72(11) . . . . ?
C14 C1 P1 C15 -108.49(11) . . . . ?
C2 C1 P1 C18 -39.51(11) . . . . ?
C14 C1 P1 C18 136.28(10) . . . . ?
C2 C1 P1 S1 -158.23(8) . . . . ?
C14 C1 P1 S1 17.56(12) . . . . ?
C20 C18 P1 C15 -173.16(9) . . . . ?
C19 C18 P1 C15 63.70(11) . . . . ?
C20 C18 P1 C1 -59.53(10) . . . . ?
C19 C18 P1 C1 177.33(9) . . . . ?
C20 C18 P1 S1 65.32(9) . . . . ?
C19 C18 P1 S1 -57.82(10) . . . . ?

loop_
_cod_related_entry_id
_cod_related_entry_database
_cod_related_entry_code
1 ChemSpider 30658697
